data_2231056
loop_
_publ_author_name
'Zhu, Hai-Bin'
'Lu, Xin'

_publ_section_title
;
 Tetraaquabis{2-[4-(4-pyridyl)pyrimidin-2-ylsulfanyl]acetato}zinc
;
_journal_coeditor_code CV5136
_journal_issue 8
_journal_name_full 'Acta Crystallographica Section E'
_journal_page_first m1169
_journal_paper_doi 10.1107/S160053681102993X
_journal_volume 67
_journal_year 2011
_chemical_formula_iupac '[Zn (C11 H8 N3 O2 S)2 (H2 O)4]'
_chemical_formula_moiety 'C22 H24 N6 O8 S2 Zn'
_chemical_formula_sum 'C22 H24 N6 O8 S2 Zn'
_chemical_formula_weight 630.00
_chemical_name_systematic
;
Tetraaquabis{2-[4-(4-pyridyl)pyrimidin-2-ylsulfanyl]acetato}zinc
;
_space_group_IT_number 61
_symmetry_cell_setting orthorhombic
_symmetry_space_group_name_Hall '-P 2ac 2ab'
_symmetry_space_group_name_H-M 'P b c a'
_atom_sites_solution_hydrogens geom
_atom_sites_solution_primary direct
_atom_sites_solution_secondary difmap
_audit_creation_method SHELXL97
_cell_angle_alpha 90.00
_cell_angle_beta 90.00
_cell_angle_gamma 90.00
_cell_formula_units_Z 4
_cell_length_a 7.199(7)
_cell_length_b 11.792(11)
_cell_length_c 28.77(3)
_cell_measurement_reflns_used 2465
_cell_measurement_temperature 298(2)
_cell_measurement_theta_max 25.50
_cell_measurement_theta_min 2.25
_cell_volume 2442(4)
_computing_cell_refinement 'SAINT-Plus (Bruker, 2007)'
_computing_data_collection 'APEX2 (Bruker, 2007)'
_computing_data_reduction 'SAINT-Plus (Bruker, 2007)'
_computing_molecular_graphics 'SHELXTL (Sheldrick, 2008)'
_computing_publication_material 'SHELXTL (Sheldrick, 2008)'
_computing_structure_refinement 'SHELXL97 (Sheldrick, 2008)'
_computing_structure_solution 'SHELXS97 (Sheldrick, 2008)'
_diffrn_ambient_temperature 298(2)
_diffrn_measured_fraction_theta_full 0.997
_diffrn_measured_fraction_theta_max 0.916
_diffrn_measurement_device_type 'Bruker APEXII CCD area-detector'
_diffrn_measurement_method '\f and \w'
_diffrn_radiation_monochromator graphite
_diffrn_radiation_source 'fine-focus sealed tube'
_diffrn_radiation_type MoK\a
_diffrn_radiation_wavelength 0.71073
_diffrn_reflns_av_R_equivalents 0.0508
_diffrn_reflns_av_sigmaI/netI 0.0337
_diffrn_reflns_limit_h_max 9
_diffrn_reflns_limit_h_min -8
_diffrn_reflns_limit_k_max 14
_diffrn_reflns_limit_k_min -14
_diffrn_reflns_limit_l_max 32
_diffrn_reflns_limit_l_min -34
_diffrn_reflns_number 16776
_diffrn_reflns_theta_full 25.00
_diffrn_reflns_theta_max 27.10
_diffrn_reflns_theta_min 1.42
_exptl_absorpt_coefficient_mu 1.240
_exptl_absorpt_correction_T_max 0.830
_exptl_absorpt_correction_T_min 0.780
_exptl_absorpt_correction_type multi-scan
_exptl_absorpt_process_details '(SADABS; Bruker, 2001)'
_exptl_crystal_colour yellow
_exptl_crystal_density_diffrn 1.714
_exptl_crystal_density_method 'not measured'
_exptl_crystal_description block
_exptl_crystal_F_000 1296
_exptl_crystal_size_max 0.20
_exptl_crystal_size_mid 0.20
_exptl_crystal_size_min 0.15
_refine_diff_density_max 0.233
_refine_diff_density_min -0.447
_refine_ls_extinction_method none
_refine_ls_goodness_of_fit_ref 1.017
_refine_ls_hydrogen_treatment mixed
_refine_ls_matrix_type full
_refine_ls_number_parameters 190
_refine_ls_number_reflns 2465
_refine_ls_number_restraints 4
_refine_ls_restrained_S_all 1.017
_refine_ls_R_factor_all 0.0499
_refine_ls_R_factor_gt 0.0325
_refine_ls_shift/su_max 0.000
_refine_ls_shift/su_mean 0.000
_refine_ls_structure_factor_coef Fsqd
_refine_ls_weighting_details 'calc w = 1/[\s^2^(Fo^2^)+(0.0432P)^2^+0.3573P] where P=(Fo^2^+2Fc^2^)/3'
_refine_ls_weighting_scheme calc
_refine_ls_wR_factor_gt 0.0787
_refine_ls_wR_factor_ref 0.0857
_reflns_number_gt 1836
_reflns_number_total 2465
_reflns_threshold_expression I>2\s(I)
_cod_data_source_file cv5136.cif
_cod_data_source_block I
_cod_database_code 2231056

loop_
_symmetry_equiv_pos_as_xyz
'x, y, z'
'-x+1/2, -y, z+1/2'
'-x, y+1/2, -z+1/2'
'x+1/2, -y+1/2, -z'
'-x, -y, -z'
'x-1/2, y, -z-1/2'
'x, -y-1/2, z-1/2'
'-x-1/2, y-1/2, z'

loop_
_atom_site_type_symbol
_atom_site_label
_atom_site_fract_x
_atom_site_fract_y
_atom_site_fract_z
_atom_site_U_iso_or_equiv
_atom_site_adp_type
_atom_site_calc_flag
_atom_site_refinement_flags
_atom_site_occupancy
_atom_site_symmetry_multiplicity
Zn Zn1 0.0000 0.5000 0.5000 0.02474(14) Uani d S 1 2
S S1 0.01224(8) 0.60147(5) 0.17445(2) 0.02955(17) Uani d . 1 1
N N2 0.1353(3) 0.80094(16) 0.20795(6) 0.0297(5) Uani d . 1 1
N N1 0.0402(3) 0.65524(16) 0.26077(6) 0.0264(5) Uani d . 1 1
O O4 0.2360(2) 0.41441(14) 0.47861(5) 0.0314(4) Uani d D 1 1
H H4WB 0.307(3) 0.396(2) 0.4993(7) 0.038 Uiso d D 1 1
H H4WA 0.302(3) 0.450(2) 0.4603(7) 0.038 Uiso d D 1 1
C C1 0.0700(3) 0.6981(2) 0.21845(8) 0.0256(5) Uani d . 1 1
C C10 0.0382(3) 0.6859(2) 0.12255(8) 0.0283(5) Uani d . 1 1
H H10A -0.0412 0.7522 0.1244 0.034 Uiso calc R 1 1
H H10B 0.1658 0.7114 0.1198 0.034 Uiso calc R 1 1
O O1 -0.0740(3) 0.51902(14) 0.08678(6) 0.0396(5) Uani d . 1 1
C C5 0.0435(3) 0.67551(18) 0.34366(8) 0.0236(5) Uani d . 1 1
C C4 0.0801(3) 0.72292(19) 0.29679(7) 0.0241(5) Uani d . 1 1
C C11 -0.0136(3) 0.6163(2) 0.08050(8) 0.0269(5) Uani d . 1 1
N N3 -0.0130(2) 0.58138(16) 0.43217(6) 0.0255(4) Uani d . 1 1
O O2 0.0038(2) 0.66402(14) 0.04128(6) 0.0339(4) Uani d . 1 1
O O3 -0.1746(3) 0.36656(14) 0.47517(6) 0.0342(4) Uani d D 1 1
H H3WB -0.118(3) 0.3056(17) 0.4696(9) 0.041 Uiso d D 1 1
H H3WA -0.269(3) 0.355(2) 0.4908(8) 0.041 Uiso d D 1 1
C C7 0.0205(3) 0.6920(2) 0.42625(8) 0.0287(6) Uani d . 1 1
H H7A 0.0259 0.7377 0.4525 0.034 Uiso calc R 1 1
C C3 0.1516(3) 0.83095(19) 0.28983(8) 0.0295(5) Uani d . 1 1
H H3B 0.1814 0.8781 0.3147 0.035 Uiso calc R 1 1
C C9 0.0026(3) 0.5610(2) 0.34959(8) 0.0301(6) Uani d . 1 1
H H9A -0.0059 0.5135 0.3239 0.036 Uiso calc R 1 1
C C8 -0.0249(3) 0.5184(2) 0.39326(8) 0.0309(6) Uani d . 1 1
H H8A -0.0534 0.4418 0.3962 0.037 Uiso calc R 1 1
C C2 0.1763(4) 0.86515(19) 0.24447(8) 0.0311(6) Uani d . 1 1
H H2B 0.2245 0.9372 0.2391 0.037 Uiso calc R 1 1
C C6 0.0476(3) 0.7421(2) 0.38362(8) 0.0294(5) Uani d . 1 1
H H6A 0.0685 0.8197 0.3815 0.035 Uiso calc R 1 1

loop_
_atom_site_aniso_label
_atom_site_aniso_U_11
_atom_site_aniso_U_22
_atom_site_aniso_U_33
_atom_site_aniso_U_12
_atom_site_aniso_U_13
_atom_site_aniso_U_23
Zn1 0.0297(2) 0.0257(2) 0.0188(2) 0.00061(16) 0.00071(16) -0.00053(15)
S1 0.0392(4) 0.0303(3) 0.0191(3) -0.0049(3) -0.0001(3) 0.0019(2)
N2 0.0318(11) 0.0314(11) 0.0259(10) -0.0026(9) -0.0017(9) 0.0039(9)
N1 0.0317(12) 0.0287(11) 0.0187(10) 0.0006(8) -0.0007(8) 0.0016(8)
O4 0.0326(10) 0.0363(10) 0.0255(9) 0.0049(8) 0.0041(8) 0.0036(8)
C1 0.0233(12) 0.0312(13) 0.0222(12) 0.0020(10) -0.0017(9) -0.0006(10)
C10 0.0328(14) 0.0304(13) 0.0216(12) -0.0034(10) 0.0017(10) 0.0032(10)
O1 0.0562(12) 0.0353(10) 0.0274(10) -0.0098(9) -0.0089(9) 0.0006(8)
C5 0.0238(12) 0.0261(12) 0.0210(12) 0.0020(9) -0.0029(9) 0.0013(10)
C4 0.0218(12) 0.0287(12) 0.0217(12) 0.0019(10) -0.0018(10) 0.0008(10)
C11 0.0275(13) 0.0307(13) 0.0226(12) 0.0033(10) 0.0000(10) 0.0015(10)
N3 0.0291(11) 0.0275(11) 0.0200(10) 0.0010(8) -0.0004(8) -0.0019(8)
O2 0.0474(11) 0.0340(10) 0.0203(9) 0.0031(8) 0.0014(7) 0.0017(7)
O3 0.0373(11) 0.0329(10) 0.0325(10) -0.0045(8) -0.0010(8) -0.0016(8)
C7 0.0347(14) 0.0288(13) 0.0225(12) 0.0031(10) -0.0018(10) -0.0062(10)
C3 0.0339(14) 0.0271(13) 0.0276(13) -0.0002(10) -0.0047(11) -0.0022(10)
C9 0.0393(15) 0.0289(13) 0.0220(12) -0.0023(11) -0.0014(10) -0.0066(10)
C8 0.0436(16) 0.0257(12) 0.0233(13) -0.0046(11) -0.0005(11) -0.0001(10)
C2 0.0328(14) 0.0267(13) 0.0339(14) -0.0042(11) -0.0028(11) 0.0045(11)
C6 0.0358(14) 0.0247(12) 0.0277(13) 0.0001(10) -0.0036(11) -0.0015(10)

loop_
_atom_type_symbol
_atom_type_description
_atom_type_scat_dispersion_real
_atom_type_scat_dispersion_imag
_atom_type_scat_source
C C 0.0033 0.0016 'International Tables Vol C Tables 4.2.6.8 and 6.1.1.4'
H H 0.0000 0.0000 'International Tables Vol C Tables 4.2.6.8 and 6.1.1.4'
N N 0.0061 0.0033 'International Tables Vol C Tables 4.2.6.8 and 6.1.1.4'
O O 0.0106 0.0060 'International Tables Vol C Tables 4.2.6.8 and 6.1.1.4'
S S 0.1246 0.1234 'International Tables Vol C Tables 4.2.6.8 and 6.1.1.4'
Zn Zn 0.2839 1.4301 'International Tables Vol C Tables 4.2.6.8 and 6.1.1.4'

loop_
_geom_angle_atom_site_label_1
_geom_angle_atom_site_label_2
_geom_angle_atom_site_label_3
_geom_angle_site_symmetry_1
_geom_angle_site_symmetry_3
_geom_angle
O4 Zn1 O4 . 5_566 180.00(8)
O4 Zn1 O3 . 5_566 88.60(9)
O4 Zn1 O3 5_566 5_566 91.40(9)
O4 Zn1 O3 . . 91.40(9)
O4 Zn1 O3 5_566 . 88.60(9)
O3 Zn1 O3 5_566 . 180.0
O4 Zn1 N3 . 5_566 90.94(7)
O4 Zn1 N3 5_566 5_566 89.06(7)
O3 Zn1 N3 5_566 5_566 89.99(8)
O3 Zn1 N3 . 5_566 90.01(8)
O4 Zn1 N3 . . 89.06(7)
O4 Zn1 N3 5_566 . 90.94(7)
O3 Zn1 N3 5_566 . 90.01(8)
O3 Zn1 N3 . . 89.99(8)
N3 Zn1 N3 5_566 . 180.0
C1 S1 C10 . . 102.37(13)
C2 N2 C1 . . 114.66(19)
C1 N1 C4 . . 116.4(2)
Zn1 O4 H4WB . . 115.2(19)
Zn1 O4 H4WA . . 114.8(18)
H4WB O4 H4WA . . 104(3)
N2 C1 N1 . . 127.3(2)
N2 C1 S1 . . 120.71(17)
N1 C1 S1 . . 111.96(18)
C11 C10 S1 . . 109.75(17)
C11 C10 H10A . . 109.7
S1 C10 H10A . . 109.7
C11 C10 H10B . . 109.7
S1 C10 H10B . . 109.7
H10A C10 H10B . . 108.2
C9 C5 C6 . . 116.8(2)
C9 C5 C4 . . 121.0(2)
C6 C5 C4 . . 122.3(2)
N1 C4 C3 . . 121.0(2)
N1 C4 C5 . . 116.1(2)
C3 C4 C5 . . 122.9(2)
O1 C11 O2 . . 125.1(2)
O1 C11 C10 . . 118.2(2)
O2 C11 C10 . . 116.6(2)
C7 N3 C8 . . 116.3(2)
C7 N3 Zn1 . . 122.44(15)
C8 N3 Zn1 . . 120.33(17)
Zn1 O3 H3WB . . 113.9(19)
Zn1 O3 H3WA . . 114.9(19)
H3WB O3 H3WA . . 111(3)
N3 C7 C6 . . 123.9(2)
N3 C7 H7A . . 118.0
C6 C7 H7A . . 118.0
C2 C3 C4 . . 116.9(2)
C2 C3 H3B . . 121.5
C4 C3 H3B . . 121.5
C8 C9 C5 . . 119.9(2)
C8 C9 H9A . . 120.0
C5 C9 H9A . . 120.0
N3 C8 C9 . . 123.5(2)
N3 C8 H8A . . 118.2
C9 C8 H8A . . 118.2
N2 C2 C3 . . 123.6(2)
N2 C2 H2B . . 118.2
C3 C2 H2B . . 118.2
C7 C6 C5 . . 119.4(2)
C7 C6 H6A . . 120.3
C5 C6 H6A . . 120.3

loop_
_geom_bond_atom_site_label_1
_geom_bond_atom_site_label_2
_geom_bond_site_symmetry_2
_geom_bond_distance
Zn1 O4 . 2.070(2)
Zn1 O4 5_566 2.070(2)
Zn1 O3 5_566 2.137(2)
Zn1 O3 . 2.137(2)
Zn1 N3 5_566 2.176(2)
Zn1 N3 . 2.176(2)
S1 C1 . 1.753(3)
S1 C10 . 1.804(3)
N2 C2 . 1.328(3)
N2 C1 . 1.335(3)
N1 C1 . 1.336(3)
N1 C4 . 1.339(3)
O4 H4WB . 0.810(16)
O4 H4WA . 0.821(16)
C10 C11 . 1.508(3)
C10 H10A . 0.9700
C10 H10B . 0.9700
O1 C11 . 1.240(3)
C5 C9 . 1.393(3)
C5 C6 . 1.392(3)
C5 C4 . 1.483(3)
C4 C3 . 1.388(3)
C11 O2 . 1.267(3)
N3 C7 . 1.337(3)
N3 C8 . 1.346(3)
O3 H3WB . 0.843(16)
O3 H3WA . 0.822(17)
C7 C6 . 1.375(3)
C7 H7A . 0.9300
C3 C2 . 1.377(3)
C3 H3B . 0.9300
C9 C8 . 1.367(4)
C9 H9A . 0.9300
C8 H8A . 0.9300
C2 H2B . 0.9300
C6 H6A . 0.9300

loop_
_geom_hbond_atom_site_label_D
_geom_hbond_atom_site_label_H
_geom_hbond_atom_site_label_A
_geom_hbond_site_symmetry_A
_geom_hbond_distance_DH
_geom_hbond_distance_HA
_geom_hbond_distance_DA
_geom_hbond_angle_DHA
O4 H4WB O2 2_565 0.810(16) 1.957(17) 2.759(3) 170(3)
O4 H4WA O1 6_656 0.821(16) 1.818(16) 2.632(3) 172(2)
O3 H3WB O2 3_545 0.843(16) 1.886(17) 2.728(3) 176(3)
O3 H3WA O2 2_465 0.822(17) 2.243(17) 3.060(3) 172(3)
